data_4310067
loop_
_publ_author_name
'Ana Galet'
'M. Carmen Mu\~noz'
'Ana B. Gaspar'
'Jos\'e A. Real'

_publ_section_title
;
Architectural Isomerism in the Three-Dimensional Polymeric Spin Crossover
System {Fe(pmd)2[Ag(CN)2]2}: Synthesis, Structure, Magnetic Properties,
and Calorimetric Studies
;
_journal_name_full 'Inorganic Chemistry'
_journal_page_first 8749
_journal_page_last 8755
_journal_paper_doi 10.1021/ic0509074
_journal_volume 44
_journal_year 2005
_chemical_formula_sum 'C12 H8 Ag2 Fe N8'
_chemical_formula_weight 535.85
_chemical_name_systematic
;
 ?
;
_space_group_IT_number 15
_symmetry_cell_setting monoclinic
_symmetry_space_group_name_Hall '-C 2yc'
_symmetry_space_group_name_H-M 'C 1 2/c 1'
_atom_sites_solution_hydrogens geom
_atom_sites_solution_primary direct
_atom_sites_solution_secondary difmap
_audit_creation_method SHELXL-97
_cell_angle_alpha 90.00
_cell_angle_beta 97.954(2)
_cell_angle_gamma 90.00
_cell_formula_units_Z 4
_cell_length_a 6.9750(3)
_cell_length_b 16.1700(9)
_cell_length_c 14.2020(8)
_cell_measurement_temperature 293(2)
_cell_volume 1586.37(14)
_computing_cell_refinement 'HKL DENZO'
_computing_data_collection COLLECT
_computing_data_reduction 'HKL DENZO and SCALEPACK'
_computing_structure_refinement 'SHELXL-97 (Sheldrick, 1997)'
_computing_structure_solution SHELXS-97
_diffrn_ambient_temperature 293(2)
_diffrn_measured_fraction_theta_full 0.993
_diffrn_measured_fraction_theta_max 0.993
_diffrn_radiation_monochromator graphite
_diffrn_radiation_source 'fine-focus sealed tube'
_diffrn_radiation_type MoK\a
_diffrn_radiation_wavelength 0.71073
_diffrn_reflns_av_R_equivalents 0.0338
_diffrn_reflns_av_sigmaI/netI 0.0539
_diffrn_reflns_limit_h_max 9
_diffrn_reflns_limit_h_min -9
_diffrn_reflns_limit_k_max 19
_diffrn_reflns_limit_k_min -20
_diffrn_reflns_limit_l_max 18
_diffrn_reflns_limit_l_min -18
_diffrn_reflns_number 2997
_diffrn_reflns_theta_full 27.44
_diffrn_reflns_theta_max 27.44
_diffrn_reflns_theta_min 2.52
_exptl_absorpt_coefficient_mu 1.356
_exptl_crystal_colour pale-yellow
_exptl_crystal_density_diffrn 2.244
_exptl_crystal_density_method 'not measured'
_exptl_crystal_description prismatic
_exptl_crystal_F_000 1024
_exptl_crystal_size_max 0.06
_exptl_crystal_size_mid 0.05
_exptl_crystal_size_min 0.03
_refine_diff_density_max 1.058
_refine_diff_density_min -1.017
_refine_diff_density_rms 0.135
_refine_ls_extinction_method none
_refine_ls_goodness_of_fit_ref 0.911
_refine_ls_hydrogen_treatment mixed
_refine_ls_matrix_type full
_refine_ls_number_parameters 108
_refine_ls_number_reflns 1799
_refine_ls_number_restraints 0
_refine_ls_restrained_S_all 0.911
_refine_ls_R_factor_all 0.0661
_refine_ls_R_factor_gt 0.0381
_refine_ls_shift/su_max 0.000
_refine_ls_shift/su_mean 0.000
_refine_ls_structure_factor_coef Fsqd
_refine_ls_weighting_details 'calc w=1/[\s^2^(Fo^2^)+(0.0723P)^2^+3.2523P] where P=(Fo^2^+2Fc^2^)/3'
_refine_ls_weighting_scheme calc
_refine_ls_wR_factor_gt 0.0966
_refine_ls_wR_factor_ref 0.1152
_reflns_number_gt 1291
_reflns_number_total 1799
_reflns_threshold_expression >2sigma(I)
_cod_data_source_file ic0509074si20050606_050954.cif
_cod_data_source_block ja341
_cod_database_code 4310067

loop_
_symmetry_equiv_pos_as_xyz
'x, y, z'
'-x, y, -z+1/2'
'x+1/2, y+1/2, z'
'-x+1/2, y+1/2, -z+1/2'
'-x, -y, -z'
'x, -y, z-1/2'
'-x+1/2, -y+1/2, -z'
'x+1/2, -y+1/2, z-1/2'

loop_
_atom_site_label
_atom_site_type_symbol
_atom_site_fract_x
_atom_site_fract_y
_atom_site_fract_z
_atom_site_U_iso_or_equiv
_atom_site_adp_type
_atom_site_occupancy
_atom_site_symmetry_multiplicity
_atom_site_calc_flag
_atom_site_refinement_flags
_atom_site_disorder_assembly
_atom_site_disorder_group
Ag1 Ag 0.5000 0.01364(4) -0.2500 0.0376(2) Uani 1 2 d S . .
Ag2 Ag 0.5000 0.17171(4) 0.2500 0.0406(2) Uani 1 2 d S . .
Fe Fe 0.0000 0.0000 0.0000 0.0255(3) Uani 1 2 d S . .
N4 N 0.6913(7) 0.2727(3) 0.1634(4) 0.0411(12) Uani 1 1 d . . .
C5 C 0.2916(8) 0.1249(4) 0.1367(4) 0.0315(12) Uani 1 1 d . . .
C1 C 0.8549(8) 0.3711(4) 0.0418(4) 0.0367(13) Uani 1 1 d . . .
H1 H 0.9122 0.4050 0.0007 0.045(9) Uiso 1 1 calc R . .
C2 C 0.9504(9) 0.3009(4) 0.0772(5) 0.0459(15) Uani 1 1 d . . .
H2 H 1.0703 0.2865 0.0605 0.045(9) Uiso 1 1 calc R . .
C3 C 0.8609(9) 0.2529(4) 0.1383(4) 0.0447(15) Uani 1 1 d . . .
H3 H 0.9219 0.2049 0.1628 0.045(9) Uiso 1 1 calc R . .
C6 C 0.2865(8) 0.0173(4) -0.1626(4) 0.0328(12) Uani 1 1 d . . .
C4 C 0.6109(8) 0.3414(4) 0.1262(4) 0.0358(13) Uani 1 1 d . . .
H4 H 0.4926 0.3561 0.1446 0.045(9) Uiso 1 1 calc R . .
N3 N 0.1789(7) 0.0099(3) -0.1089(4) 0.0376(11) Uani 1 1 d . . .
N2 N 0.1871(7) 0.0883(3) 0.0833(3) 0.0375(12) Uani 1 1 d . . .
N1 N -0.1819(6) 0.1079(3) -0.0648(3) 0.0294(10) Uani 1 1 d . . .

loop_
_atom_site_aniso_label
_atom_site_aniso_U_11
_atom_site_aniso_U_22
_atom_site_aniso_U_33
_atom_site_aniso_U_23
_atom_site_aniso_U_13
_atom_site_aniso_U_12
Ag1 0.0395(4) 0.0414(4) 0.0367(4) 0.000 0.0221(3) 0.000
Ag2 0.0454(4) 0.0334(4) 0.0396(4) 0.000 -0.0061(3) 0.000
Fe 0.0236(5) 0.0297(6) 0.0241(5) -0.0001(4) 0.0070(4) 0.0003(4)
N4 0.046(3) 0.038(3) 0.041(3) 0.010(2) 0.011(2) 0.007(2)
C5 0.030(3) 0.030(3) 0.033(3) -0.001(2) -0.001(2) -0.001(2)
C1 0.032(3) 0.038(4) 0.041(3) 0.006(3) 0.007(2) 0.000(2)
C2 0.031(3) 0.050(4) 0.058(4) -0.003(3) 0.008(3) 0.009(3)
C3 0.052(4) 0.035(3) 0.044(3) 0.002(3) -0.005(3) 0.006(3)
C6 0.030(3) 0.037(3) 0.032(3) 0.000(2) 0.010(2) 0.001(2)
C4 0.035(3) 0.039(3) 0.036(3) 0.007(3) 0.012(2) 0.006(2)
N3 0.035(2) 0.043(3) 0.037(3) 0.003(2) 0.015(2) 0.004(2)
N2 0.035(3) 0.043(3) 0.033(3) 0.000(2) 0.000(2) 0.005(2)
N1 0.032(2) 0.024(2) 0.033(2) 0.0011(19) 0.0059(19) 0.0014(19)

loop_
_atom_type_symbol
_atom_type_description
_atom_type_scat_dispersion_real
_atom_type_scat_dispersion_imag
_atom_type_scat_source
C C 0.0033 0.0016 'International Tables Vol C Tables 4.2.6.8 and 6.1.1.4'
H H 0.0000 0.0000 'International Tables Vol C Tables 4.2.6.8 and 6.1.1.4'
N N 0.0061 0.0033 'International Tables Vol C Tables 4.2.6.8 and 6.1.1.4'
Ag Ag -0.8971 1.1015 'International Tables Vol C Tables 4.2.6.8 and 6.1.1.4'
Fe Fe 0.3463 0.8444 'International Tables Vol C Tables 4.2.6.8 and 6.1.1.4'

loop_
_geom_angle_atom_site_label_1
_geom_angle_atom_site_label_2
_geom_angle_atom_site_label_3
_geom_angle
_geom_angle_site_symmetry_1
_geom_angle_site_symmetry_3
_geom_angle_publ_flag
C6 Ag1 C6 176.7(3) . 2_654 ?
C6 Ag1 Ag2 91.65(16) . 5_655 ?
C6 Ag1 Ag2 91.65(16) 2_654 5_655 ?
C5 Ag2 C5 138.8(3) . 2_655 ?
C5 Ag2 N4 102.14(19) . . ?
C5 Ag2 N4 104.08(19) 2_655 . ?
C5 Ag2 N4 104.08(19) . 2_655 ?
C5 Ag2 N4 102.14(19) 2_655 2_655 ?
N4 Ag2 N4 99.7(2) . 2_655 ?
C5 Ag2 Ag1 69.41(16) . 5_655 ?
C5 Ag2 Ag1 69.41(16) 2_655 5_655 ?
N4 Ag2 Ag1 130.14(12) . 5_655 ?
N4 Ag2 Ag1 130.14(12) 2_655 5_655 ?
N3 Fe N3 180.0(4) 5 . ?
N3 Fe N2 91.26(19) 5 . ?
N3 Fe N2 88.74(19) . . ?
N3 Fe N2 88.74(19) 5 5 ?
N3 Fe N2 91.26(19) . 5 ?
N2 Fe N2 180.0(3) . 5 ?
N3 Fe N1 89.91(17) 5 5 ?
N3 Fe N1 90.09(17) . 5 ?
N2 Fe N1 91.40(17) . 5 ?
N2 Fe N1 88.60(17) 5 5 ?
N3 Fe N1 90.09(17) 5 . ?
N3 Fe N1 89.91(17) . . ?
N2 Fe N1 88.60(17) . . ?
N2 Fe N1 91.40(17) 5 . ?
N1 Fe N1 180.0(3) 5 . ?
C3 N4 C4 116.3(5) . . ?
C3 N4 Ag2 121.8(4) . . ?
C4 N4 Ag2 120.9(4) . . ?
N2 C5 Ag2 169.2(5) . . ?
N1 C1 C2 121.9(6) 7 . ?
N1 C1 H1 119.1 7 . ?
C2 C1 H1 119.1 . . ?
C3 C2 C1 117.2(6) . . ?
C3 C2 H2 121.4 . . ?
C1 C2 H2 121.4 . . ?
N4 C3 C2 122.3(6) . . ?
N4 C3 H3 118.8 . . ?
C2 C3 H3 118.8 . . ?
N3 C6 Ag1 170.9(5) . . ?
N4 C4 N1 126.8(5) . 7 ?
N4 C4 H4 116.6 . . ?
N1 C4 H4 116.6 7 . ?
C6 N3 Fe 174.8(5) . . ?
C5 N2 Fe 169.5(5) . . ?
C1 N1 C4 115.6(5) 7 7 ?
C1 N1 Fe 124.5(4) 7 . ?
C4 N1 Fe 119.8(3) 7 . ?

loop_
_geom_bond_atom_site_label_1
_geom_bond_atom_site_label_2
_geom_bond_distance
_geom_bond_site_symmetry_2
_geom_bond_publ_flag
Ag1 C6 2.067(6) . ?
Ag1 C6 2.067(6) 2_654 ?
Ag1 Ag2 2.9972(10) 5_655 ?
Ag2 C5 2.152(5) . ?
Ag2 C5 2.152(5) 2_655 ?
Ag2 N4 2.533(5) . ?
Ag2 N4 2.533(5) 2_655 ?
Ag2 Ag1 2.9972(10) 5_655 ?
Fe N3 2.124(5) 5 ?
Fe N3 2.124(5) . ?
Fe N2 2.171(5) . ?
Fe N2 2.171(5) 5 ?
Fe N1 2.276(4) 5 ?
Fe N1 2.276(4) . ?
N4 C3 1.321(8) . ?
N4 C4 1.321(7) . ?
C5 N2 1.142(7) . ?
C1 N1 1.336(7) 7 ?
C1 C2 1.375(9) . ?
C1 H1 0.9300 . ?
C2 C3 1.377(9) . ?
C2 H2 0.9300 . ?
C3 H3 0.9300 . ?
C6 N3 1.147(8) . ?
C4 N1 1.340(7) 7 ?
C4 H4 0.9300 . ?
N1 C1 1.336(7) 7 ?
N1 C4 1.340(7) 7 ?
